data_4331901
loop_
_publ_author_name
'Babai, Arash'
'Mudring, Anja-Verena'

_publ_section_title
;
 Homoleptic Alkaline Earth Metal Bis(trifluoromethanesulfonyl)imide
 Complex Compounds Obtained from an Ionic Liquid
;
_journal_issue 8
_journal_name_full 'Inorganic Chemistry'
_journal_page_first 3249
_journal_page_last 3255
_journal_paper_doi 10.1021/ic051820l
_journal_volume 45
_journal_year 2006
_chemical_formula_sum 'C24 H36 Ca F24 N6 O16 S8'
_chemical_formula_weight 1417.15
_chemical_name_systematic
; 
 ? 
;
_space_group_IT_number 14
_symmetry_space_group_name_Hall '-P 2ybc'
_symmetry_space_group_name_H-M 'P 1 21/c 1'
_atom_sites_solution_hydrogens geom
_atom_sites_solution_primary direct
_atom_sites_solution_secondary difmap
_audit_creation_method SHELXL-97
_cell_angle_alpha 90.00
_cell_angle_beta 107.735(8)
_cell_angle_gamma 90.00
_cell_formula_units_Z 4
_cell_length_a 11.2002(12)
_cell_length_b 22.447(3)
_cell_length_c 22.390(2)
_cell_measurement_temperature 173(2)
_cell_volume 5361.6(11)
_computing_structure_refinement 'SHELXL-97 (Sheldrick, 1997)'
_computing_structure_solution 'SHELXS-97 (Sheldrick, 1990)'
_diffrn_ambient_temperature 173(2)
_diffrn_measured_fraction_theta_full 0.996
_diffrn_measured_fraction_theta_max 0.996
_diffrn_radiation_monochromator graphite
_diffrn_radiation_source 'fine-focus sealed tube'
_diffrn_radiation_type MoK\a
_diffrn_radiation_wavelength 0.71073
_diffrn_reflns_av_R_equivalents 0.1553
_diffrn_reflns_av_sigmaI/netI 0.1533
_diffrn_reflns_limit_h_max 14
_diffrn_reflns_limit_h_min -14
_diffrn_reflns_limit_k_max 28
_diffrn_reflns_limit_k_min -28
_diffrn_reflns_limit_l_max 26
_diffrn_reflns_limit_l_min -28
_diffrn_reflns_number 59083
_diffrn_reflns_theta_full 27.00
_diffrn_reflns_theta_max 27.00
_diffrn_reflns_theta_min 1.81
_exptl_absorpt_coefficient_mu 0.576
_exptl_crystal_density_diffrn 1.756
_exptl_crystal_density_method 'not measured'
_exptl_crystal_F_000 2856
_refine_diff_density_max 0.417
_refine_diff_density_min -0.508
_refine_diff_density_rms 0.086
_refine_ls_extinction_coef 0.00323(17)
_refine_ls_extinction_expression Fc^*^=kFc[1+0.001xFc^2^\l^3^/sin(2\q)]^-1/4^
_refine_ls_extinction_method SHELXL
_refine_ls_goodness_of_fit_ref 0.818
_refine_ls_hydrogen_treatment mixed
_refine_ls_matrix_type full
_refine_ls_number_parameters 857
_refine_ls_number_reflns 11669
_refine_ls_number_restraints 0
_refine_ls_restrained_S_all 0.818
_refine_ls_R_factor_all 0.1673
_refine_ls_R_factor_gt 0.0543
_refine_ls_shift/su_max 0.023
_refine_ls_shift/su_mean 0.001
_refine_ls_structure_factor_coef Fsqd
_refine_ls_weighting_details 'calc w=1/[\s^2^(Fo^2^)+(0.0542P)^2^+0.0000P] where P=(Fo^2^+2Fc^2^)/3'
_refine_ls_weighting_scheme calc
_refine_ls_wR_factor_gt 0.1057
_refine_ls_wR_factor_ref 0.1414
_reflns_number_gt 4407
_reflns_number_total 11669
_reflns_threshold_expression >2sigma(I)
_cod_data_source_file ic051820lsup1.cif
_cod_data_source_block c:\dokume~1\perfluor\desktop\erdalk~1\ca\new
_cod_original_cell_volume 5361.6(10)
_cod_database_code 4331901

loop_
_symmetry_equiv_pos_as_xyz
'x, y, z'
'-x, y+1/2, -z+1/2'
'-x, -y, -z'
'x, -y-1/2, z-1/2'

loop_
_atom_site_label
_atom_site_type_symbol
_atom_site_fract_x
_atom_site_fract_y
_atom_site_fract_z
_atom_site_U_iso_or_equiv
_atom_site_adp_type
_atom_site_occupancy
_atom_site_symmetry_multiplicity
_atom_site_calc_flag
Ca01 Ca 0.04899(12) -0.21919(5) 0.22482(5) 0.0420(3) Uani 1 1 d
S1 S 0.29773(15) -0.10662(6) 0.24788(7) 0.0446(4) Uani 1 1 d
O1 O 0.1920(4) -0.14354(17) 0.21475(17) 0.0516(10) Uani 1 1 d
N1 N 0.3195(4) -0.09999(19) 0.3197(2) 0.0424(11) Uani 1 1 d
C1 C 0.2512(7) -0.0318(3) 0.2187(3) 0.0574(17) Uani 1 1 d
S2 S 0.24092(15) -0.12771(6) 0.36063(7) 0.0448(4) Uani 1 1 d
O2 O 0.1448(4) -0.17011(15) 0.32763(17) 0.0460(10) Uani 1 1 d
N2 N -0.2448(4) -0.12628(19) 0.12041(19) 0.0414(11) Uani 1 1 d
C2 C 0.1515(6) -0.0659(3) 0.3768(3) 0.0500(15) Uani 1 1 d
S3 S -0.22641(15) -0.12972(6) 0.19245(7) 0.0437(4) Uani 1 1 d
O3 O -0.1020(3) -0.14761(15) 0.23139(16) 0.0437(9) Uani 1 1 d
N3 N -0.1410(4) -0.34369(19) 0.0939(2) 0.0416(11) Uani 1 1 d
C3 C -0.2373(6) -0.0522(3) 0.2129(3) 0.0505(15) Uani 1 1 d
S4 S -0.15164(15) -0.14582(6) 0.08425(7) 0.0468(4) Uani 1 1 d
O4 O -0.0362(4) -0.17330(16) 0.12250(17) 0.0506(10) Uani 1 1 d
N4 N 0.2267(4) -0.31025(19) 0.3791(2) 0.0408(11) Uani 1 1 d
C4 C -0.1005(7) -0.0759(3) 0.0597(3) 0.0599(18) Uani 1 1 d
S5 S -0.22213(15) -0.31169(6) 0.13053(7) 0.0459(4) Uani 1 1 d
O5 O -0.1554(4) -0.26744(15) 0.17560(17) 0.0477(10) Uani 1 1 d
N5 N 0.7151(4) -0.16616(19) 0.4029(2) 0.0431(11) Uani 1 1 d
C5 C -0.2573(7) -0.3706(3) 0.1782(3) 0.0527(16) Uani 1 1 d
S6 S 0.00352(15) -0.33647(6) 0.10478(7) 0.0442(4) Uani 1 1 d
O6 O 0.0704(3) -0.29951(15) 0.15770(16) 0.0444(9) Uani 1 1 d
N6 N 0.3475(4) -0.21226(19) 0.0647(2) 0.0438(11) Uani 1 1 d
C6 C 0.0634(6) -0.4117(3) 0.1268(3) 0.0540(16) Uani 1 1 d
S7 S 0.08063(14) -0.30470(6) 0.36334(7) 0.0436(4) Uani 1 1 d
O7 O 0.0143(3) -0.28710(16) 0.29969(16) 0.0453(10) Uani 1 1 d
C7 C 0.0353(7) -0.3819(3) 0.3684(3) 0.0522(16) Uani 1 1 d
S8 S 0.31121(15) -0.29573(6) 0.33690(7) 0.0446(4) Uani 1 1 d
O8 O 0.2464(4) -0.27049(16) 0.27586(17) 0.0473(10) Uani 1 1 d
C8 C 0.3625(6) -0.3683(3) 0.3189(3) 0.0533(16) Uani 1 1 d
F10 F 0.2389(4) -0.02981(15) 0.15731(16) 0.0703(11) Uani 1 1 d
F11 F 0.3404(5) 0.00711(17) 0.2468(2) 0.0885(14) Uani 1 1 d
O11 O 0.4133(4) -0.11686(19) 0.23515(18) 0.0578(11) Uani 1 1 d
F12 F 0.1465(4) -0.01490(17) 0.22816(18) 0.0778(12) Uani 1 1 d
O12 O 0.3224(4) -0.14360(17) 0.42114(17) 0.0544(11) Uani 1 1 d
O13 O -0.3328(4) -0.15681(16) 0.20451(18) 0.0478(10) Uani 1 1 d
O14 O -0.2179(4) -0.17461(19) 0.02662(18) 0.0632(12) Uani 1 1 d
O15 O -0.3424(3) -0.29571(17) 0.08839(18) 0.0512(10) Uani 1 1 d
O16 O 0.0295(4) -0.32655(17) 0.04731(17) 0.0516(10) Uani 1 1 d
O17 O 0.0475(4) -0.27544(16) 0.41249(17) 0.0490(10) Uani 1 1 d
O18 O 0.4254(4) -0.26764(17) 0.37323(18) 0.0542(11) Uani 1 1 d
F20 F 0.0612(4) -0.04883(15) 0.32588(18) 0.0664(10) Uani 1 1 d
F21 F 0.2236(4) -0.01884(14) 0.39846(18) 0.0661(10) Uani 1 1 d
F22 F 0.0980(4) -0.08147(16) 0.41969(17) 0.0669(10) Uani 1 1 d
F30 F -0.3440(4) -0.02787(15) 0.17888(17) 0.0692(11) Uani 1 1 d
F31 F -0.1442(4) -0.02007(14) 0.20517(16) 0.0623(10) Uani 1 1 d
F32 F -0.2325(3) -0.04756(14) 0.27288(15) 0.0574(9) Uani 1 1 d
F40 F -0.0234(4) -0.08578(17) 0.02638(18) 0.0791(12) Uani 1 1 d
F41 F -0.1973(4) -0.04418(19) 0.0251(2) 0.0945(15) Uani 1 1 d
F42 F -0.0398(4) -0.04258(16) 0.1087(2) 0.0796(12) Uani 1 1 d
F50 F -0.3252(4) -0.41316(15) 0.14256(18) 0.0690(11) Uani 1 1 d
F51 F -0.3218(4) -0.34875(16) 0.21429(17) 0.0667(10) Uani 1 1 d
C51 C 0.7203(7) -0.2247(3) 0.4387(3) 0.0515(16) Uani 1 1 d
F52 F -0.1536(4) -0.39495(15) 0.21558(17) 0.0649(10) Uani 1 1 d
C52 C 0.7217(7) -0.2731(3) 0.3915(3) 0.0540(17) Uani 1 1 d
C53 C 0.6739(7) -0.2440(3) 0.3261(3) 0.0547(17) Uani 1 1 d
C54 C 0.6307(6) -0.1815(3) 0.3385(3) 0.0470(15) Uani 1 1 d
C55 C 0.8442(7) -0.1505(4) 0.4016(4) 0.0564(17) Uani 1 1 d
C56 C 0.6606(7) -0.1172(3) 0.4334(3) 0.0534(16) Uani 1 1 d
C57 C 0.6482(9) -0.0573(3) 0.4008(4) 0.063(2) Uani 1 1 d
C58 C 0.5877(10) -0.0131(4) 0.4334(5) 0.081(2) Uani 1 1 d
F60 F 0.0067(4) -0.45062(15) 0.08290(19) 0.0739(11) Uani 1 1 d
F61 F 0.0463(3) -0.42871(15) 0.18048(18) 0.0650(10) Uani 1 1 d
C61 C 0.4251(7) -0.2315(3) 0.1302(3) 0.0464(15) Uani 1 1 d
F62 F 0.1863(3) -0.41308(15) 0.13381(18) 0.0642(10) Uani 1 1 d
C62 C 0.3842(7) -0.2956(3) 0.1347(3) 0.0525(17) Uani 1 1 d
C63 C 0.3530(8) -0.3207(3) 0.0675(3) 0.0542(17) Uani 1 1 d
C64 C 0.3513(7) -0.2676(3) 0.0250(3) 0.0493(16) Uani 1 1 d
C65 C 0.2141(6) -0.2010(3) 0.0625(3) 0.0485(15) Uani 1 1 d
C66 C 0.3984(8) -0.1593(3) 0.0402(3) 0.0518(17) Uani 1 1 d
C67 C 0.3941(8) -0.1012(3) 0.0720(4) 0.0568(18) Uani 1 1 d
C68 C 0.4496(9) -0.0518(3) 0.0422(4) 0.0624(19) Uani 1 1 d
F70 F 0.0592(3) -0.41537(14) 0.32525(17) 0.0592(9) Uani 1 1 d
F71 F -0.0887(4) -0.38543(15) 0.36025(17) 0.0621(10) Uani 1 1 d
F72 F 0.0941(4) -0.40423(15) 0.42430(17) 0.0680(11) Uani 1 1 d
F80 F 0.2674(4) -0.39981(15) 0.28225(18) 0.0649(10) Uani 1 1 d
F81 F 0.4131(4) -0.39975(16) 0.37067(18) 0.0759(12) Uani 1 1 d
F82 F 0.4475(3) -0.36279(15) 0.28902(18) 0.0646(10) Uani 1 1 d
H51A H 0.774(9) -0.222(4) 0.476(5) 0.14(4) Uiso 1 1 d
H52A H 0.804(7) -0.290(3) 0.398(3) 0.08(2) Uiso 1 1 d
H53A H 0.746(6) -0.245(3) 0.300(3) 0.08(2) Uiso 1 1 d
H54A H 0.643(5) -0.142(3) 0.306(3) 0.066(18) Uiso 1 1 d
H55A H 0.884(6) -0.187(3) 0.386(3) 0.08(2) Uiso 1 1 d
H56A H 0.717(6) -0.114(3) 0.479(3) 0.067(19) Uiso 1 1 d
H57A H 0.734(8) -0.045(3) 0.400(4) 0.11(3) Uiso 1 1 d
H58A H 0.640(8) -0.008(4) 0.482(4) 0.12(3) Uiso 1 1 d
H61A H 0.513(6) -0.221(3) 0.133(3) 0.07(2) Uiso 1 1 d
H62A H 0.325(5) -0.297(2) 0.150(2) 0.032(15) Uiso 1 1 d
H63A H 0.427(6) -0.349(3) 0.066(3) 0.060(18) Uiso 1 1 d
H64A H 0.272(7) -0.266(3) -0.013(4) 0.11(3) Uiso 1 1 d
H65A H 0.183(6) -0.241(3) 0.077(3) 0.08(2) Uiso 1 1 d
H66A H 0.472(4) -0.1676(18) 0.043(2) 0.009(12) Uiso 1 1 d
H68A H 0.540(7) -0.056(3) 0.039(3) 0.09(3) Uiso 1 1 d
H52B H 0.669(6) -0.309(3) 0.392(3) 0.058(18) Uiso 1 1 d
H53B H 0.612(6) -0.270(3) 0.297(3) 0.08(2) Uiso 1 1 d
H54B H 0.551(6) -0.186(2) 0.349(3) 0.059(18) Uiso 1 1 d
H55B H 0.825(5) -0.121(2) 0.369(3) 0.049(16) Uiso 1 1 d
H56B H 0.574(6) -0.134(2) 0.436(3) 0.053(17) Uiso 1 1 d
H57B H 0.602(6) -0.062(3) 0.359(3) 0.08(2) Uiso 1 1 d
H58B H 0.510(6) -0.026(3) 0.434(3) 0.05(2) Uiso 1 1 d
H61B H 0.400(5) -0.202(2) 0.162(2) 0.044(15) Uiso 1 1 d
H62B H 0.458(5) -0.319(2) 0.169(3) 0.048(16) Uiso 1 1 d
H63B H 0.277(6) -0.339(3) 0.058(3) 0.07(2) Uiso 1 1 d
H64B H 0.438(5) -0.266(2) 0.013(2) 0.045(15) Uiso 1 1 d
H65B H 0.219(5) -0.175(2) 0.098(3) 0.049(16) Uiso 1 1 d
H66B H 0.353(6) -0.151(3) -0.008(3) 0.07(2) Uiso 1 1 d
H67B H 0.298(6) -0.094(2) 0.062(3) 0.055(18) Uiso 1 1 d
H68B H 0.393(6) -0.050(3) -0.006(3) 0.07(2) Uiso 1 1 d
H55C H 0.903(8) -0.137(4) 0.443(4) 0.12(3) Uiso 1 1 d
H58C H 0.572(8) 0.031(4) 0.410(4) 0.11(3) Uiso 1 1 d
H65C H 0.161(8) -0.182(3) 0.017(4) 0.12(3) Uiso 1 1 d
H68C H 0.447(7) -0.013(4) 0.061(4) 0.11(3) Uiso 1 1 d
H67A H 0.418(6) -0.106(2) 0.110(3) 0.05(2) Uiso 1 1 d
H51B H 0.618(6) -0.226(2) 0.446(2) 0.057(16) Uiso 1 1 d

loop_
_atom_site_aniso_label
_atom_site_aniso_U_11
_atom_site_aniso_U_22
_atom_site_aniso_U_33
_atom_site_aniso_U_23
_atom_site_aniso_U_13
_atom_site_aniso_U_12
Ca01 0.0481(7) 0.0409(6) 0.0382(6) 0.0000(5) 0.0150(6) 0.0002(5)
S1 0.0502(9) 0.0465(8) 0.0398(8) 0.0000(6) 0.0178(7) 0.0007(7)
O1 0.059(3) 0.053(2) 0.042(2) -0.0073(18) 0.015(2) -0.019(2)
N1 0.048(3) 0.052(3) 0.034(3) 0.000(2) 0.024(2) 0.000(2)
C1 0.078(5) 0.050(4) 0.050(4) -0.003(3) 0.028(4) -0.014(4)
S2 0.0537(10) 0.0454(8) 0.0386(8) -0.0005(6) 0.0188(8) -0.0011(7)
O2 0.048(2) 0.045(2) 0.045(2) -0.0079(17) 0.014(2) -0.0127(19)
N2 0.046(3) 0.051(3) 0.035(3) 0.000(2) 0.024(2) 0.002(2)
C2 0.059(4) 0.051(4) 0.048(4) -0.005(3) 0.028(4) -0.005(3)
S3 0.0502(9) 0.0429(7) 0.0418(8) -0.0015(6) 0.0198(7) 0.0013(7)
O3 0.044(2) 0.043(2) 0.041(2) -0.0020(17) 0.0102(19) 0.0055(18)
N3 0.033(3) 0.054(3) 0.042(3) -0.013(2) 0.018(2) -0.005(2)
C3 0.057(4) 0.051(4) 0.047(4) 0.005(3) 0.021(3) 0.003(3)
S4 0.0577(10) 0.0469(8) 0.0383(8) -0.0011(7) 0.0185(8) 0.0020(8)
O4 0.057(3) 0.056(2) 0.039(2) 0.0119(18) 0.015(2) 0.020(2)
N4 0.035(3) 0.053(3) 0.038(3) 0.003(2) 0.016(2) 0.006(2)
C4 0.068(5) 0.062(4) 0.060(4) 0.007(4) 0.035(4) 0.006(4)
S5 0.0482(10) 0.0474(8) 0.0441(8) -0.0014(7) 0.0171(8) -0.0011(7)
O5 0.053(3) 0.041(2) 0.048(2) -0.0156(18) 0.015(2) -0.0042(19)
N5 0.040(3) 0.052(3) 0.039(3) 0.002(2) 0.015(2) 0.003(2)
C5 0.066(5) 0.049(3) 0.047(4) -0.004(3) 0.022(4) -0.003(3)
S6 0.0479(9) 0.0454(8) 0.0424(8) -0.0023(7) 0.0181(7) -0.0014(7)
O6 0.047(2) 0.045(2) 0.039(2) -0.0138(17) 0.0101(19) -0.0061(19)
N6 0.047(3) 0.044(3) 0.043(3) 0.000(2) 0.019(2) -0.002(2)
C6 0.055(4) 0.055(4) 0.061(4) -0.006(3) 0.030(4) -0.003(3)
S7 0.0490(9) 0.0452(8) 0.0404(8) 0.0008(6) 0.0193(7) -0.0007(7)
O7 0.049(2) 0.049(2) 0.039(2) 0.0077(17) 0.0142(19) -0.0002(19)
C7 0.062(5) 0.056(4) 0.043(4) 0.003(3) 0.021(3) 0.005(3)
S8 0.0487(9) 0.0459(8) 0.0420(8) 0.0003(7) 0.0180(7) 0.0012(7)
O8 0.054(3) 0.049(2) 0.038(2) 0.0080(18) 0.013(2) 0.004(2)
C8 0.060(4) 0.055(4) 0.048(4) 0.003(3) 0.021(4) 0.009(3)
F10 0.109(3) 0.060(2) 0.049(2) 0.0103(18) 0.035(2) 0.015(2)
F11 0.135(4) 0.055(2) 0.085(3) -0.009(2) 0.047(3) -0.030(3)
O11 0.046(3) 0.088(3) 0.049(2) 0.002(2) 0.028(2) 0.013(2)
F12 0.094(3) 0.076(3) 0.076(3) 0.018(2) 0.045(2) 0.037(2)
O12 0.069(3) 0.056(2) 0.033(2) 0.0103(18) 0.009(2) -0.001(2)
O13 0.044(2) 0.053(2) 0.055(2) -0.0040(19) 0.027(2) -0.0106(19)
O14 0.074(3) 0.074(3) 0.040(2) -0.024(2) 0.016(2) -0.006(2)
O15 0.037(2) 0.059(2) 0.051(2) 0.000(2) 0.005(2) 0.010(2)
O16 0.056(3) 0.066(3) 0.038(2) 0.0022(19) 0.023(2) -0.006(2)
O17 0.058(3) 0.055(2) 0.042(2) -0.0060(18) 0.027(2) 0.008(2)
O18 0.044(2) 0.062(3) 0.054(3) -0.009(2) 0.011(2) -0.009(2)
F20 0.065(3) 0.063(2) 0.068(3) -0.0047(19) 0.016(2) 0.0136(19)
F21 0.071(3) 0.050(2) 0.087(3) -0.0207(19) 0.039(2) -0.0109(19)
F22 0.076(3) 0.070(2) 0.072(2) -0.0102(19) 0.047(2) -0.006(2)
F30 0.073(3) 0.057(2) 0.069(2) -0.0041(19) 0.009(2) 0.021(2)
F31 0.082(3) 0.0470(19) 0.069(2) -0.0055(17) 0.040(2) -0.0106(19)
F32 0.076(3) 0.057(2) 0.046(2) -0.0077(16) 0.0293(19) 0.0034(18)
F40 0.106(3) 0.076(3) 0.082(3) 0.016(2) 0.070(3) 0.009(2)
F41 0.102(4) 0.084(3) 0.105(3) 0.052(3) 0.042(3) 0.037(3)
F42 0.103(3) 0.058(2) 0.095(3) -0.015(2) 0.056(3) -0.024(2)
F50 0.079(3) 0.057(2) 0.075(3) -0.0119(19) 0.029(2) -0.023(2)
F51 0.077(3) 0.068(2) 0.070(2) 0.0026(19) 0.045(2) 0.005(2)
C51 0.062(5) 0.049(4) 0.046(4) 0.005(3) 0.020(4) -0.008(3)
F52 0.070(3) 0.066(2) 0.066(2) 0.0203(19) 0.029(2) 0.007(2)
C52 0.053(4) 0.055(4) 0.052(4) 0.007(3) 0.013(4) 0.004(4)
C53 0.065(5) 0.054(4) 0.049(4) -0.003(3) 0.024(4) 0.001(4)
C54 0.048(4) 0.059(4) 0.037(3) 0.000(3) 0.019(3) 0.003(3)
C55 0.042(4) 0.069(5) 0.062(5) 0.018(4) 0.020(4) 0.001(4)
C56 0.061(5) 0.057(4) 0.045(4) -0.006(3) 0.020(4) -0.002(3)
C57 0.080(6) 0.050(4) 0.061(5) -0.003(3) 0.024(5) 0.008(4)
C58 0.072(6) 0.075(6) 0.098(7) -0.022(5) 0.029(6) 0.000(5)
F60 0.079(3) 0.052(2) 0.095(3) -0.025(2) 0.033(2) -0.011(2)
F61 0.068(3) 0.056(2) 0.079(3) 0.0177(19) 0.034(2) 0.0052(19)
C61 0.050(4) 0.053(4) 0.040(3) -0.001(3) 0.019(3) 0.001(3)
F62 0.050(2) 0.058(2) 0.093(3) 0.0044(19) 0.033(2) 0.0088(18)
C62 0.052(4) 0.064(4) 0.047(4) 0.002(3) 0.023(4) -0.003(4)
C63 0.056(5) 0.049(4) 0.063(4) 0.000(3) 0.025(4) 0.001(4)
C64 0.062(5) 0.046(3) 0.045(4) -0.010(3) 0.025(4) 0.005(3)
C65 0.043(4) 0.053(4) 0.055(4) -0.004(3) 0.023(3) 0.003(3)
C66 0.056(5) 0.053(4) 0.054(4) 0.000(3) 0.027(4) -0.003(4)
C67 0.069(5) 0.057(4) 0.049(4) -0.001(3) 0.025(4) -0.008(4)
C68 0.070(6) 0.054(4) 0.068(5) 0.008(4) 0.026(5) -0.007(4)
F70 0.070(2) 0.0458(18) 0.070(2) -0.0082(17) 0.034(2) -0.0027(18)
F71 0.060(2) 0.058(2) 0.077(3) -0.0021(18) 0.034(2) -0.0069(19)
F72 0.090(3) 0.060(2) 0.053(2) 0.0188(17) 0.022(2) 0.000(2)
F80 0.076(3) 0.052(2) 0.071(2) -0.0147(18) 0.030(2) -0.0046(19)
F81 0.099(3) 0.062(2) 0.068(3) 0.0146(19) 0.027(2) 0.027(2)
F82 0.062(2) 0.063(2) 0.084(3) -0.0077(19) 0.044(2) 0.0065(19)

loop_
_atom_type_symbol
_atom_type_description
_atom_type_scat_dispersion_real
_atom_type_scat_dispersion_imag
_atom_type_scat_source
C C 0.0033 0.0016 'International Tables Vol C Tables 4.2.6.8 and 6.1.1.4'
H H 0.0000 0.0000 'International Tables Vol C Tables 4.2.6.8 and 6.1.1.4'
N N 0.0061 0.0033 'International Tables Vol C Tables 4.2.6.8 and 6.1.1.4'
O O 0.0106 0.0060 'International Tables Vol C Tables 4.2.6.8 and 6.1.1.4'
F F 0.0171 0.0103 'International Tables Vol C Tables 4.2.6.8 and 6.1.1.4'
S S 0.1246 0.1234 'International Tables Vol C Tables 4.2.6.8 and 6.1.1.4'
Ca Ca 0.2262 0.3064 'International Tables Vol C Tables 4.2.6.8 and 6.1.1.4'

loop_
_geom_angle_atom_site_label_1
_geom_angle_atom_site_label_2
_geom_angle_atom_site_label_3
_geom_angle
O3 Ca01 O7 96.76(13)
O3 Ca01 O1 92.03(14)
O7 Ca01 O1 141.05(14)
O3 Ca01 O6 139.10(13)
O7 Ca01 O6 91.65(13)
O1 Ca01 O6 106.04(14)
O3 Ca01 O4 71.82(13)
O7 Ca01 O4 146.52(14)
O1 Ca01 O4 72.03(14)
O6 Ca01 O4 79.26(13)
O3 Ca01 O8 148.32(13)
O7 Ca01 O8 71.82(13)
O1 Ca01 O8 80.93(14)
O6 Ca01 O8 72.01(13)
O4 Ca01 O8 132.88(13)
O3 Ca01 O5 75.10(13)
O7 Ca01 O5 72.89(13)
O1 Ca01 O5 145.71(14)
O6 Ca01 O5 69.36(12)
O4 Ca01 O5 73.76(14)
O8 Ca01 O5 125.85(13)
O3 Ca01 O2 75.90(13)
O7 Ca01 O2 75.43(12)
O1 Ca01 O2 70.09(13)
O6 Ca01 O2 144.59(14)
O4 Ca01 O2 128.44(13)
O8 Ca01 O2 72.65(13)
O5 Ca01 O2 133.55(13)
O11 S1 O1 117.1(3)
O11 S1 N1 110.8(2)
O1 S1 N1 115.4(2)
O11 S1 C1 104.8(3)
O1 S1 C1 104.1(3)
N1 S1 C1 102.7(3)
S1 O1 Ca01 145.4(2)
S1 N1 S2 128.4(3)
F12 C1 F11 108.3(5)
F12 C1 F10 109.8(6)
F11 C1 F10 106.9(5)
F12 C1 S1 112.4(4)
F11 C1 S1 110.1(5)
F10 C1 S1 109.1(4)
O12 S2 O2 118.5(2)
O12 S2 N1 109.9(3)
O2 S2 N1 114.8(2)
O12 S2 C2 103.5(3)
O2 S2 C2 103.5(3)
N1 S2 C2 104.7(3)
S2 O2 Ca01 143.5(2)
S3 N2 S4 128.3(3)
F22 C2 F21 107.8(5)
F22 C2 F20 107.7(5)
F21 C2 F20 107.7(5)
F22 C2 S2 110.0(4)
F21 C2 S2 111.7(4)
F20 C2 S2 111.8(4)
O13 S3 O3 117.9(2)
O13 S3 N2 111.0(2)
O3 S3 N2 115.6(2)
O13 S3 C3 103.6(3)
O3 S3 C3 103.8(3)
N2 S3 C3 102.4(3)
S3 O3 Ca01 136.1(2)
S6 N3 S5 127.2(3)
F31 C3 F30 108.1(5)
F31 C3 F32 107.5(5)
F30 C3 F32 107.5(5)
F31 C3 S3 111.9(4)
F30 C3 S3 111.6(4)
F32 C3 S3 110.1(4)
O14 S4 O4 117.6(3)
O14 S4 N2 110.4(3)
O4 S4 N2 115.3(2)
O14 S4 C4 104.0(3)
O4 S4 C4 103.9(3)
N2 S4 C4 103.6(3)
S4 O4 Ca01 139.5(2)
S8 N4 S7 129.0(3)
F40 C4 F41 108.6(5)
F40 C4 F42 107.7(6)
F41 C4 F42 107.5(6)
F40 C4 S4 110.3(5)
F41 C4 S4 111.3(5)
F42 C4 S4 111.4(4)
O15 S5 O5 117.9(2)
O15 S5 N3 110.3(2)
O5 S5 N3 114.8(2)
O15 S5 C5 103.9(3)
O5 S5 C5 104.4(3)
N3 S5 C5 103.7(3)
S5 O5 Ca01 145.3(2)
C55 N5 C54 111.2(5)
C55 N5 C56 111.2(5)
C54 N5 C56 112.0(5)
C55 N5 C51 109.2(5)
C54 N5 C51 102.6(5)
C56 N5 C51 110.1(4)
F52 C5 F50 108.4(5)
F52 C5 F51 107.5(5)
F50 C5 F51 108.2(5)
F52 C5 S5 111.5(4)
F50 C5 S5 111.0(4)
F51 C5 S5 110.0(4)
O16 S6 O6 116.9(2)
O16 S6 N3 111.2(2)
O6 S6 N3 115.9(2)
O16 S6 C6 103.3(3)
O6 S6 C6 104.6(3)
N3 S6 C6 102.9(3)
S6 O6 Ca01 144.3(2)
C66 N6 C65 110.0(5)
C66 N6 C61 114.2(5)
C65 N6 C61 110.6(5)
C66 N6 C64 110.5(4)
C65 N6 C64 108.6(5)
C61 N6 C64 102.7(4)
F60 C6 F61 108.2(5)
F60 C6 F62 108.4(5)
F61 C6 F62 108.3(5)
F60 C6 S6 110.8(5)
F61 C6 S6 111.5(4)
F62 C6 S6 109.5(4)
O17 S7 O7 117.3(2)
O17 S7 N4 111.2(2)
O7 S7 N4 115.5(2)
O17 S7 C7 104.3(3)
O7 S7 C7 104.6(3)
N4 S7 C7 101.7(3)
S7 O7 Ca01 136.3(2)
F70 C7 F72 109.0(5)
F70 C7 F71 107.4(5)
F72 C7 F71 107.6(5)
F70 C7 S7 112.0(4)
F72 C7 S7 110.6(4)
F71 C7 S7 110.1(4)
O18 S8 O8 117.7(2)
O18 S8 N4 110.4(2)
O8 S8 N4 115.4(2)
O18 S8 C8 103.4(3)
O8 S8 C8 104.1(3)
N4 S8 C8 103.8(3)
S8 O8 Ca01 138.1(2)
F81 C8 F82 108.1(5)
F81 C8 F80 107.7(5)
F82 C8 F80 107.5(5)
F81 C8 S8 111.3(4)
F82 C8 S8 110.6(4)
F80 C8 S8 111.4(4)
C52 C51 N5 104.8(5)
C51 C52 C53 106.4(5)
C54 C53 C52 104.7(5)
N5 C54 C53 104.0(5)
N5 C56 C57 114.7(5)
C58 C57 C56 109.9(7)
N6 C61 C62 103.7(5)
C61 C62 C63 105.3(5)
C64 C63 C62 106.2(5)
C63 C64 N6 105.6(5)
N6 C66 C67 116.7(5)
C66 C67 C68 110.5(6)

loop_
_geom_bond_atom_site_label_1
_geom_bond_atom_site_label_2
_geom_bond_distance
Ca01 O3 2.370(4)
Ca01 O7 2.384(4)
Ca01 O1 2.391(4)
Ca01 O6 2.405(3)
Ca01 O4 2.427(4)
Ca01 O8 2.446(4)
Ca01 O5 2.468(4)
Ca01 O2 2.482(4)
S1 O11 1.427(4)
S1 O1 1.451(4)
S1 N1 1.559(4)
S1 C1 1.821(7)
N1 S2 1.578(4)
C1 F12 1.310(7)
C1 F11 1.331(7)
C1 F10 1.339(7)
S2 O12 1.429(4)
S2 O2 1.458(4)
S2 C2 1.812(6)
N2 S3 1.565(4)
N2 S4 1.566(4)
C2 F22 1.324(6)
C2 F21 1.328(6)
C2 F20 1.329(7)
S3 O13 1.435(4)
S3 O3 1.457(4)
S3 C3 1.814(6)
N3 S6 1.570(4)
N3 S5 1.572(4)
C3 F31 1.322(7)
C3 F30 1.324(7)
C3 F32 1.331(6)
S4 O14 1.432(4)
S4 O4 1.453(4)
S4 C4 1.813(7)
N4 S8 1.562(4)
N4 S7 1.570(4)
C4 F40 1.320(7)
C4 F41 1.330(7)
C4 F42 1.331(7)
S5 O15 1.435(4)
S5 O5 1.451(4)
S5 C5 1.817(6)
N5 C55 1.497(8)
N5 C54 1.505(7)
N5 C56 1.516(7)
N5 C51 1.531(7)
C5 F52 1.325(7)
C5 F50 1.325(7)
C5 F51 1.332(7)
S6 O16 1.421(4)
S6 O6 1.453(4)
S6 C6 1.828(6)
N6 C66 1.493(7)
N6 C65 1.500(7)
N6 C61 1.521(7)
N6 C64 1.536(7)
C6 F60 1.324(7)
C6 F61 1.330(7)
C6 F62 1.337(7)
S7 O17 1.425(4)
S7 O7 1.447(4)
S7 C7 1.820(6)
C7 F70 1.315(6)
C7 F72 1.322(6)
C7 F71 1.347(7)
S8 O18 1.436(4)
S8 O8 1.453(4)
S8 C8 1.814(6)
C8 F81 1.327(7)
C8 F82 1.326(7)
C8 F80 1.333(7)
C51 C52 1.520(9)
C52 C53 1.544(9)
C53 C54 1.536(8)
C56 C57 1.517(9)
C57 C58 1.509(11)
C61 C62 1.523(9)
C62 C63 1.543(9)
C63 C64 1.524(9)
C66 C67 1.494(9)
C67 C68 1.522(9)
